data_1501857
loop_
_publ_author_name
'Paley, Robert S.'
'Laupheimer, Madeleine C.'
'Erskine, Nathaniel A. K.'
'Rablen, Paul R.'
'Pike, Robert D.'
'Jones, James S.'

_publ_section_title
;
 Diastereoselective spiroketalization: stereocontrol using an iron(0)
 tricarbonyl diene complex.
;
_journal_issue 1
_journal_name_full 'Organic letters'
_journal_page_first 58
_journal_page_last 61
_journal_paper_doi 10.1021/ol102472g
_journal_volume 13
_journal_year 2011
_chemical_absolute_configuration rm
_chemical_formula_moiety 'C20 H20 Fe O6 S'
_chemical_formula_sum 'C20 H20 Fe O6 S'
_chemical_formula_weight 444.27
_chemical_name_systematic
; 
 ? 
;
_space_group_IT_number 19
_symmetry_cell_setting orthorhombic
_symmetry_space_group_name_Hall 'P 2ac 2ab'
_symmetry_space_group_name_H-M 'P 21 21 21'
_atom_sites_solution_hydrogens geom
_atom_sites_solution_primary direct
_atom_sites_solution_secondary difmap
_audit_creation_method SHELXL-97
_cell_angle_alpha 90.00
_cell_angle_beta 90.00
_cell_angle_gamma 90.00
_cell_formula_units_Z 4
_cell_length_a 12.0135(3)
_cell_length_b 12.6440(3)
_cell_length_c 13.0635(4)
_cell_measurement_reflns_used 9900
_cell_measurement_temperature 100(2)
_cell_measurement_theta_max 68.14
_cell_measurement_theta_min 3.38
_cell_volume 1984.33(9)
_computing_cell_refinement 'SAINTPLUS (Bruker AXS, 2004)'
_computing_data_collection 'APEX2 (Bruker AXS, 2004)'
_computing_data_reduction SAINTPLUS
_computing_molecular_graphics 'ORTEP3 (Farrugia, 1997)'
_computing_publication_material 'SHELXL97 (Sheldrick, 1997)'
_computing_structure_refinement 'XSHELL (Bruker, 2004)'
_computing_structure_solution 'SHELXS97 (Sheldrick, 1997)'
_diffrn_ambient_temperature 100(2)
_diffrn_measured_fraction_theta_full 0.952
_diffrn_measured_fraction_theta_max 0.952
_diffrn_measurement_device_type 'Bruker SMART APEX II CCD'
_diffrn_measurement_method '\w and \y'
_diffrn_radiation_monochromator graphite
_diffrn_radiation_source 'fine-focus sealed tube'
_diffrn_radiation_type CuK\a
_diffrn_radiation_wavelength 1.54178
_diffrn_reflns_av_R_equivalents 0.0412
_diffrn_reflns_av_sigmaI/netI 0.0381
_diffrn_reflns_limit_h_max 13
_diffrn_reflns_limit_h_min -13
_diffrn_reflns_limit_k_max 14
_diffrn_reflns_limit_k_min -14
_diffrn_reflns_limit_l_max 14
_diffrn_reflns_limit_l_min -12
_diffrn_reflns_number 17946
_diffrn_reflns_theta_full 66.95
_diffrn_reflns_theta_max 66.95
_diffrn_reflns_theta_min 4.87
_diffrn_standards_number 0
_exptl_absorpt_coefficient_mu 7.379
_exptl_absorpt_correction_T_max 0.1732
_exptl_absorpt_correction_T_min 0.1191
_exptl_absorpt_correction_type numerical
_exptl_absorpt_process_details 'SADABS (Sheldrick, 2004)'
_exptl_crystal_colour yellow
_exptl_crystal_density_diffrn 1.487
_exptl_crystal_density_method 'not measured'
_exptl_crystal_description block
_exptl_crystal_F_000 920
_exptl_crystal_size_max 0.50
_exptl_crystal_size_mid 0.44
_exptl_crystal_size_min 0.37
_refine_diff_density_max 0.262
_refine_diff_density_min -0.298
_refine_diff_density_rms 0.048
_refine_ls_abs_structure_details 'Flack H D (1983), Acta Cryst. A39, 876-881'
_refine_ls_abs_structure_Flack 0.008(3)
_refine_ls_extinction_coef 0.0152(4)
_refine_ls_extinction_expression Fc^*^=kFc[1+0.001xFc^2^\l^3^/sin(2\q)]^-1/4^
_refine_ls_extinction_method SHELXL
_refine_ls_goodness_of_fit_ref 1.037
_refine_ls_hydrogen_treatment mixed
_refine_ls_matrix_type full
_refine_ls_number_parameters 267
_refine_ls_number_reflns 2922
_refine_ls_number_restraints 0
_refine_ls_restrained_S_all 1.037
_refine_ls_R_factor_all 0.0237
_refine_ls_R_factor_gt 0.0232
_refine_ls_shift/su_max 0.001
_refine_ls_shift/su_mean 0.000
_refine_ls_structure_factor_coef Fsqd
_refine_ls_weighting_details 'calc w=1/[\s^2^(Fo^2^)+(0.0394P)^2^+0.0835P] where P=(Fo^2^+2Fc^2^)/3'
_refine_ls_weighting_scheme calc
_refine_ls_wR_factor_gt 0.0613
_refine_ls_wR_factor_ref 0.0615
_reflns_number_gt 2863
_reflns_number_total 2922
_reflns_threshold_expression >2sigma(I)
_cod_data_source_file ol102472g_si_005.cif
_cod_data_source_block p212121_(8a)
_cod_original_sg_symbol_H-M P2(1)2(1)2(1)
_cod_database_code 1501857

loop_
_symmetry_equiv_pos_as_xyz
'x, y, z'
'-x+1/2, -y, z+1/2'
'-x, y+1/2, -z+1/2'
'x+1/2, -y+1/2, -z'

loop_
_atom_site_label
_atom_site_type_symbol
_atom_site_fract_x
_atom_site_fract_y
_atom_site_fract_z
_atom_site_U_iso_or_equiv
_atom_site_adp_type
_atom_site_occupancy
_atom_site_symmetry_multiplicity
_atom_site_calc_flag
_atom_site_refinement_flags
Fe1 Fe -0.09861(2) 0.08800(2) 0.90555(2) 0.01197(12) Uani 1 1 d .
S1 S 0.14477(4) 0.04890(4) 0.79261(4) 0.01408(14) Uani 1 1 d .
O1 O -0.27632(13) 0.12701(13) 1.05677(13) 0.0243(4) Uani 1 1 d .
O2 O -0.04283(15) -0.12901(13) 0.96785(14) 0.0309(4) Uani 1 1 d .
O3 O -0.27319(14) 0.04394(14) 0.75531(13) 0.0277(4) Uani 1 1 d .
O4 O 0.13744(12) 0.21288(11) 1.13532(11) 0.0153(3) Uani 1 1 d .
O5 O -0.05532(12) 0.23861(12) 1.13420(11) 0.0175(3) Uani 1 1 d .
O6 O 0.13076(13) -0.06180(11) 0.75418(12) 0.0208(4) Uani 1 1 d .
C1 C -0.20428(19) 0.11494(16) 1.00065(17) 0.0179(5) Uani 1 1 d .
C2 C -0.06384(18) -0.04541(18) 0.94274(18) 0.0196(5) Uani 1 1 d .
C3 C -0.20577(19) 0.06160(16) 0.81432(17) 0.0182(5) Uani 1 1 d .
C4 C 0.14297(19) 0.20389(18) 1.24522(16) 0.0184(5) Uani 1 1 d .
H4A H 0.1079 0.2660 1.2782 0.022 Uiso 1 1 calc R
H4B H 0.2213 0.1991 1.2682 0.022 Uiso 1 1 calc R
C5 C 0.07973(18) 0.10291(18) 1.27238(17) 0.0212(5) Uani 1 1 d .
H5A H 0.0250 0.1164 1.3275 0.025 Uiso 1 1 calc R
H5B H 0.1316 0.0468 1.2951 0.025 Uiso 1 1 calc R
C6 C 0.02079(18) 0.07104(17) 1.17248(17) 0.0179(5) Uani 1 1 d .
H6A H 0.0574 0.0091 1.1406 0.022 Uiso 1 1 calc R
H6B H -0.0585 0.0542 1.1849 0.022 Uiso 1 1 calc R
C7 C 0.03274(16) 0.16907(15) 1.10563(17) 0.0135(4) Uani 1 1 d .
C8 C 0.03592(18) 0.15267(16) 0.99180(17) 0.0130(4) Uani 1 1 d .
C9 C -0.01201(17) 0.23057(16) 0.92665(17) 0.0141(5) Uani 1 1 d .
C10 C -0.06393(19) 0.33044(17) 0.97029(17) 0.0174(5) Uani 1 1 d .
H10A H -0.1449 0.3301 0.9561 0.021 Uiso 1 1 calc R
H10B H -0.0312 0.3929 0.9359 0.021 Uiso 1 1 calc R
C11 C -0.0453(2) 0.33943(17) 1.08507(18) 0.0208(5) Uani 1 1 d .
H11A H 0.0299 0.3686 1.0981 0.025 Uiso 1 1 calc R
H11B H -0.1005 0.3889 1.1145 0.025 Uiso 1 1 calc R
C12 C -0.02515(18) 0.20744(17) 0.82245(17) 0.0152(4) Uani 1 1 d .
C13 C 0.00784(17) 0.10553(16) 0.78349(17) 0.0144(4) Uani 1 1 d .
C14 C 0.20683(17) 0.12449(16) 0.69110(16) 0.0138(4) Uani 1 1 d .
C15 C 0.21878(18) 0.08276(17) 0.59453(17) 0.0191(5) Uani 1 1 d .
H15 H 0.1945 0.0128 0.5802 0.023 Uiso 1 1 calc R
C16 C 0.2669(2) 0.14421(19) 0.51794(18) 0.0210(5) Uani 1 1 d .
H16 H 0.2744 0.1160 0.4509 0.025 Uiso 1 1 calc R
C17 C 0.30403(18) 0.24616(17) 0.53812(17) 0.0178(5) Uani 1 1 d .
C18 C 0.29252(19) 0.28559(18) 0.63710(18) 0.0192(5) Uani 1 1 d .
H18 H 0.3182 0.3549 0.6521 0.023 Uiso 1 1 calc R
C19 C 0.24441(18) 0.22581(17) 0.71407(17) 0.0176(5) Uani 1 1 d .
H19 H 0.2372 0.2535 0.7813 0.021 Uiso 1 1 calc R
C20 C 0.3553(2) 0.3133(2) 0.4553(2) 0.0274(5) Uani 1 1 d .
H20A H 0.3014 0.3667 0.4329 0.041 Uiso 1 1 calc R
H20B H 0.3759 0.2684 0.3972 0.041 Uiso 1 1 calc R
H20C H 0.4218 0.3485 0.4821 0.041 Uiso 1 1 calc R
H8 H 0.101(2) 0.119(2) 0.9717(19) 0.020(6) Uiso 1 1 d .
H12 H -0.0618(19) 0.2565(19) 0.7795(19) 0.015(6) Uiso 1 1 d .
H13 H -0.012(2) 0.088(2) 0.718(2) 0.017(6) Uiso 1 1 d .

loop_
_atom_site_aniso_label
_atom_site_aniso_U_11
_atom_site_aniso_U_22
_atom_site_aniso_U_33
_atom_site_aniso_U_23
_atom_site_aniso_U_13
_atom_site_aniso_U_12
Fe1 0.00875(18) 0.01160(18) 0.01555(19) -0.00004(13) -0.00077(12) 0.00014(12)
S1 0.0126(3) 0.0149(3) 0.0148(3) -0.00060(18) 0.00070(19) 0.00260(18)
O1 0.0164(9) 0.0330(10) 0.0237(9) -0.0015(7) 0.0051(7) -0.0016(7)
O2 0.0263(10) 0.0155(9) 0.0508(12) 0.0080(8) -0.0098(8) 0.0001(7)
O3 0.0235(9) 0.0287(9) 0.0307(11) 0.0033(7) -0.0129(7) -0.0063(7)
O4 0.0123(7) 0.0181(8) 0.0156(8) 0.0016(6) -0.0026(6) -0.0038(6)
O5 0.0148(8) 0.0186(8) 0.0190(9) -0.0020(6) 0.0039(6) 0.0039(6)
O6 0.0246(9) 0.0127(8) 0.0252(9) -0.0029(6) 0.0055(6) 0.0014(6)
C1 0.0180(12) 0.0154(12) 0.0204(12) -0.0003(8) -0.0053(10) -0.0025(8)
C2 0.0136(11) 0.0209(13) 0.0244(13) -0.0013(9) -0.0038(8) -0.0034(9)
C3 0.0169(11) 0.0140(11) 0.0238(13) 0.0026(8) 0.0025(10) -0.0001(8)
C4 0.0198(11) 0.0208(12) 0.0148(12) 0.0009(8) -0.0018(9) 0.0015(9)
C5 0.0172(11) 0.0268(12) 0.0196(12) 0.0055(9) -0.0004(9) -0.0002(9)
C6 0.0172(11) 0.0177(12) 0.0189(12) 0.0036(9) 0.0015(8) -0.0012(9)
C7 0.0077(10) 0.0127(10) 0.0202(12) -0.0023(8) 0.0003(8) -0.0010(7)
C8 0.0104(11) 0.0124(11) 0.0161(12) -0.0001(8) 0.0001(8) -0.0012(8)
C9 0.0094(10) 0.0123(10) 0.0207(13) 0.0013(8) 0.0010(8) -0.0026(8)
C10 0.0180(12) 0.0129(10) 0.0212(13) -0.0004(8) -0.0004(9) 0.0023(8)
C11 0.0239(12) 0.0145(11) 0.0240(13) -0.0043(9) -0.0008(10) 0.0047(8)
C12 0.0120(11) 0.0168(11) 0.0167(12) 0.0049(8) -0.0009(8) -0.0011(8)
C13 0.0116(10) 0.0181(11) 0.0135(12) -0.0007(9) -0.0006(8) 0.0009(8)
C14 0.0107(10) 0.0163(11) 0.0144(11) 0.0003(8) -0.0005(8) 0.0012(8)
C15 0.0190(11) 0.0190(11) 0.0194(12) -0.0050(10) -0.0004(8) -0.0026(8)
C16 0.0226(13) 0.0256(12) 0.0147(12) -0.0062(9) 0.0004(9) 0.0002(9)
C17 0.0114(11) 0.0209(11) 0.0212(13) 0.0028(9) -0.0003(9) 0.0037(9)
C18 0.0169(11) 0.0157(11) 0.0249(13) -0.0030(9) -0.0010(9) -0.0032(9)
C19 0.0174(11) 0.0207(12) 0.0147(11) -0.0063(9) 0.0002(9) -0.0009(9)
C20 0.0294(14) 0.0266(13) 0.0262(14) 0.0056(10) 0.0017(11) 0.0009(10)

loop_
_atom_type_symbol
_atom_type_description
_atom_type_scat_dispersion_real
_atom_type_scat_dispersion_imag
_atom_type_scat_source
C C 0.0181 0.0091 'International Tables Vol C Tables 4.2.6.8 and 6.1.1.4'
H H 0.0000 0.0000 'International Tables Vol C Tables 4.2.6.8 and 6.1.1.4'
O O 0.0492 0.0322 'International Tables Vol C Tables 4.2.6.8 and 6.1.1.4'
S S 0.3331 0.5567 'International Tables Vol C Tables 4.2.6.8 and 6.1.1.4'
Fe Fe -1.1336 3.1974 'International Tables Vol C Tables 4.2.6.8 and 6.1.1.4'

loop_
_geom_angle_atom_site_label_1
_geom_angle_atom_site_label_2
_geom_angle_atom_site_label_3
_geom_angle
C3 Fe1 C2 99.89(10)
C3 Fe1 C1 89.30(10)
C2 Fe1 C1 98.84(10)
C3 Fe1 C13 87.19(9)
C2 Fe1 C13 99.53(10)
C1 Fe1 C13 161.63(9)
C3 Fe1 C12 95.41(9)
C2 Fe1 C12 136.76(10)
C1 Fe1 C12 121.67(9)
C13 Fe1 C12 41.00(9)
C3 Fe1 C9 127.25(9)
C2 Fe1 C9 130.74(9)
C1 Fe1 C9 95.51(9)
C13 Fe1 C9 72.60(8)
C12 Fe1 C9 39.37(9)
C3 Fe1 C8 166.01(9)
C2 Fe1 C8 92.33(9)
C1 Fe1 C8 95.55(9)
C13 Fe1 C8 84.09(9)
C12 Fe1 C8 70.88(8)
C9 Fe1 C8 39.29(8)
O6 S1 C14 107.25(9)
O6 S1 C13 104.32(9)
C14 S1 C13 96.82(10)
C7 O4 C4 106.29(16)
C7 O5 C11 111.66(16)
O1 C1 Fe1 174.83(19)
O2 C2 Fe1 178.7(2)
O3 C3 Fe1 179.1(2)
O4 C4 C5 105.92(17)
O4 C4 H4A 110.6
C5 C4 H4A 110.6
O4 C4 H4B 110.6
C5 C4 H4B 110.6
H4A C4 H4B 108.7
C4 C5 C6 104.52(17)
C4 C5 H5A 110.8
C6 C5 H5A 110.8
C4 C5 H5B 110.8
C6 C5 H5B 110.8
H5A C5 H5B 108.9
C7 C6 C5 103.29(17)
C7 C6 H6A 111.1
C5 C6 H6A 111.1
C7 C6 H6B 111.1
C5 C6 H6B 111.1
H6A C6 H6B 109.1
O5 C7 O4 110.07(15)
O5 C7 C8 111.31(17)
O4 C7 C8 107.46(17)
O5 C7 C6 106.37(17)
O4 C7 C6 104.06(17)
C8 C7 C6 117.25(18)
C9 C8 C7 119.09(19)
C9 C8 Fe1 69.08(12)
C7 C8 Fe1 123.82(15)
C9 C8 H8 119.3(16)
C7 C8 H8 111.5(16)
Fe1 C8 H8 108.1(16)
C12 C9 C8 118.82(19)
C12 C9 C10 119.46(19)
C8 C9 C10 121.12(19)
C12 C9 Fe1 68.74(12)
C8 C9 Fe1 71.63(12)
C10 C9 Fe1 124.01(14)
C9 C10 C11 111.81(18)
C9 C10 H10A 109.3
C11 C10 H10A 109.3
C9 C10 H10B 109.3
C11 C10 H10B 109.3
H10A C10 H10B 107.9
O5 C11 C10 111.28(18)
O5 C11 H11A 109.4
C10 C11 H11A 109.4
O5 C11 H11B 109.4
C10 C11 H11B 109.4
H11A C11 H11B 108.0
C9 C12 C13 119.9(2)
C9 C12 Fe1 71.89(12)
C13 C12 Fe1 69.41(12)
C9 C12 H12 119.5(15)
C13 C12 H12 120.3(15)
Fe1 C12 H12 126.5(14)
C12 C13 S1 125.75(16)
C12 C13 Fe1 69.59(12)
S1 C13 Fe1 118.34(11)
C12 C13 H13 118.2(15)
S1 C13 H13 101.8(15)
Fe1 C13 H13 122.7(15)
C15 C14 C19 121.2(2)
C15 C14 S1 121.09(16)
C19 C14 S1 117.74(17)
C14 C15 C16 119.2(2)
C14 C15 H15 120.4
C16 C15 H15 120.4
C15 C16 C17 121.0(2)
C15 C16 H16 119.5
C17 C16 H16 119.5
C16 C17 C18 118.5(2)
C16 C17 C20 121.2(2)
C18 C17 C20 120.3(2)
C19 C18 C17 121.4(2)
C19 C18 H18 119.3
C17 C18 H18 119.3
C18 C19 C14 118.8(2)
C18 C19 H19 120.6
C14 C19 H19 120.6
C17 C20 H20A 109.5
C17 C20 H20B 109.5
H20A C20 H20B 109.5
C17 C20 H20C 109.5
H20A C20 H20C 109.5
H20B C20 H20C 109.5

loop_
_geom_bond_atom_site_label_1
_geom_bond_atom_site_label_2
_geom_bond_distance
Fe1 C3 1.786(2)
Fe1 C2 1.805(2)
Fe1 C1 1.809(2)
Fe1 C13 2.056(2)
Fe1 C12 2.059(2)
Fe1 C9 2.099(2)
Fe1 C8 2.133(2)
S1 O6 1.4965(15)
S1 C14 1.797(2)
S1 C13 1.798(2)
O1 C1 1.144(3)
O2 C2 1.135(3)
O3 C3 1.140(3)
O4 C7 1.428(2)
O4 C4 1.442(3)
O5 C7 1.425(2)
O5 C11 1.432(3)
C4 C5 1.528(3)
C4 H4A 0.9900
C4 H4B 0.9900
C5 C6 1.538(3)
C5 H5A 0.9900
C5 H5B 0.9900
C6 C7 1.523(3)
C6 H6A 0.9900
C6 H6B 0.9900
C7 C8 1.502(3)
C8 C9 1.423(3)
C8 H8 0.93(3)
C9 C12 1.401(3)
C9 C10 1.519(3)
C10 C11 1.520(3)
C10 H10A 0.9900
C10 H10B 0.9900
C11 H11A 0.9900
C11 H11B 0.9900
C12 C13 1.441(3)
C12 H12 0.94(3)
C13 H13 0.92(3)
C14 C15 1.375(3)
C14 C19 1.391(3)
C15 C16 1.392(3)
C15 H15 0.9500
C16 C17 1.389(3)
C16 H16 0.9500
C17 C18 1.393(3)
C17 C20 1.506(3)
C18 C19 1.384(3)
C18 H18 0.9500
C19 H19 0.9500
C20 H20A 0.9800
C20 H20B 0.9800
C20 H20C 0.9800

loop_
_geom_torsion_atom_site_label_1
_geom_torsion_atom_site_label_2
_geom_torsion_atom_site_label_3
_geom_torsion_atom_site_label_4
_geom_torsion
C3 Fe1 C1 O1 27(2)
C2 Fe1 C1 O1 -73(2)
C13 Fe1 C1 O1 106(2)
C12 Fe1 C1 O1 123(2)
C9 Fe1 C1 O1 154(2)
C8 Fe1 C1 O1 -166(2)
C3 Fe1 C2 O2 -109(10)
C1 Fe1 C2 O2 -19(10)
C13 Fe1 C2 O2 162(10)
C12 Fe1 C2 O2 142(9)
C9 Fe1 C2 O2 87(10)
C8 Fe1 C2 O2 77(10)
C2 Fe1 C3 O3 -59(13)
C1 Fe1 C3 O3 -158(13)
C13 Fe1 C3 O3 40(13)
C12 Fe1 C3 O3 81(13)
C9 Fe1 C3 O3 106(13)
C8 Fe1 C3 O3 92(13)
C7 O4 C4 C5 32.8(2)
O4 C4 C5 C6 -10.9(2)
C4 C5 C6 C7 -13.0(2)
C11 O5 C7 O4 60.9(2)
C11 O5 C7 C8 -58.1(2)
C11 O5 C7 C6 173.05(17)
C4 O4 C7 O5 72.3(2)
C4 O4 C7 C8 -166.34(16)
C4 O4 C7 C6 -41.3(2)
C5 C6 C7 O5 -83.4(2)
C5 C6 C7 O4 32.8(2)
C5 C6 C7 C8 151.32(19)
O5 C7 C8 C9 23.4(3)
O4 C7 C8 C9 -97.2(2)
C6 C7 C8 C9 146.16(19)
O5 C7 C8 Fe1 -59.8(2)
O4 C7 C8 Fe1 179.65(13)
C6 C7 C8 Fe1 63.0(2)
C3 Fe1 C8 C9 17.9(4)
C2 Fe1 C8 C9 168.97(14)
C1 Fe1 C8 C9 -91.91(14)
C13 Fe1 C8 C9 69.62(13)
C12 Fe1 C8 C9 29.72(13)
C3 Fe1 C8 C7 129.7(4)
C2 Fe1 C8 C7 -79.29(18)
C1 Fe1 C8 C7 19.83(18)
C13 Fe1 C8 C7 -178.64(18)
C12 Fe1 C8 C7 141.46(19)
C9 Fe1 C8 C7 111.7(2)
C7 C8 C9 C12 -169.76(19)
Fe1 C8 C9 C12 -51.78(17)
C7 C8 C9 C10 1.2(3)
Fe1 C8 C9 C10 119.21(19)
C7 C8 C9 Fe1 -117.98(19)
C3 Fe1 C9 C12 -42.25(17)
C2 Fe1 C9 C12 117.78(16)
C1 Fe1 C9 C12 -135.56(14)
C13 Fe1 C9 C12 30.12(13)
C8 Fe1 C9 C12 132.39(19)
C3 Fe1 C9 C8 -174.64(14)
C2 Fe1 C9 C8 -14.61(19)
C1 Fe1 C9 C8 92.05(14)
C13 Fe1 C9 C8 -102.27(13)
C12 Fe1 C9 C8 -132.39(19)
C3 Fe1 C9 C10 69.7(2)
C2 Fe1 C9 C10 -130.26(18)
C1 Fe1 C9 C10 -23.60(19)
C13 Fe1 C9 C10 142.08(19)
C12 Fe1 C9 C10 112.0(2)
C8 Fe1 C9 C10 -115.6(2)
C12 C9 C10 C11 177.4(2)
C8 C9 C10 C11 6.5(3)
Fe1 C9 C10 C11 94.4(2)
C7 O5 C11 C10 67.7(2)
C9 C10 C11 O5 -39.1(3)
C8 C9 C12 C13 1.1(3)
C10 C9 C12 C13 -170.04(19)
Fe1 C9 C12 C13 -52.03(17)
C8 C9 C12 Fe1 53.13(18)
C10 C9 C12 Fe1 -118.01(18)
C3 Fe1 C12 C9 147.48(13)
C2 Fe1 C12 C9 -101.87(17)
C1 Fe1 C12 C9 54.97(16)
C13 Fe1 C12 C9 -133.13(19)
C8 Fe1 C12 C9 -29.67(12)
C3 Fe1 C12 C13 -79.39(14)
C2 Fe1 C12 C13 31.25(19)
C1 Fe1 C12 C13 -171.91(13)
C9 Fe1 C12 C13 133.13(19)
C8 Fe1 C12 C13 103.45(13)
C9 C12 C13 S1 -57.7(3)
Fe1 C12 C13 S1 -110.87(17)
C9 C12 C13 Fe1 53.17(18)
O6 S1 C13 C12 172.39(18)
C14 S1 C13 C12 -77.8(2)
O6 S1 C13 Fe1 88.12(13)
C14 S1 C13 Fe1 -162.08(12)
C3 Fe1 C13 C12 101.56(13)
C2 Fe1 C13 C12 -158.88(13)
C1 Fe1 C13 C12 22.3(3)
C9 Fe1 C13 C12 -29.02(13)
C8 Fe1 C13 C12 -67.49(13)
C3 Fe1 C13 S1 -137.93(13)
C2 Fe1 C13 S1 -38.37(14)
C1 Fe1 C13 S1 142.8(2)
C12 Fe1 C13 S1 120.51(19)
C9 Fe1 C13 S1 91.49(13)
C8 Fe1 C13 S1 53.02(12)
O6 S1 C14 C15 8.8(2)
C13 S1 C14 C15 -98.53(19)
O6 S1 C14 C19 -169.91(16)
C13 S1 C14 C19 82.76(18)
C19 C14 C15 C16 -1.6(3)
S1 C14 C15 C16 179.72(17)
C14 C15 C16 C17 0.8(3)
C15 C16 C17 C18 0.3(3)
C15 C16 C17 C20 -179.5(2)
C16 C17 C18 C19 -0.6(3)
C20 C17 C18 C19 179.2(2)
C17 C18 C19 C14 -0.2(3)
C15 C14 C19 C18 1.3(3)
S1 C14 C19 C18 180.00(17)
